data_1506563
loop_
_publ_author_name
'Yasuda, Makoto'
'Tanaka, Shin-Ya'
'Baba, Akio'

_publ_section_title
;
 Reductive cross-aldol reaction using bromoaldehyde and an aldehyde
 mediated by germanium(II): one-pot, large-scale protocol.
;
_journal_issue 9
_journal_name_full 'Organic letters'
_journal_page_first 1845
_journal_page_last 1848
_journal_paper_doi 10.1021/ol050533i
_journal_volume 7
_journal_year 2005
_chemical_formula_moiety 'C13 H18 O3 '
_chemical_formula_sum 'C13 H18 O3'
_chemical_formula_weight 222.28
_space_group_IT_number 4
_symmetry_cell_setting monoclinic
_symmetry_Int_Tables_number 4
_symmetry_space_group_name_Hall 'P 2yb'
_symmetry_space_group_name_H-M 'P 1 21 1'
_cell_angle_alpha 90
_cell_angle_beta 98.156(9)
_cell_angle_gamma 90
_cell_formula_units_Z 2
_cell_length_a 7.872(1)
_cell_length_b 7.923(1)
_cell_length_c 9.822(1)
_cell_measurement_reflns_used 6040
_cell_measurement_temperature 296.2
_cell_measurement_theta_max 27.4
_cell_measurement_theta_min 2.1
_cell_volume 606.40(13)
_computing_cell_refinement PROCESS-AUTO
_computing_data_collection PROCESS-AUTO
_computing_data_reduction 'teXsan Ver. 1.11'
_computing_publication_material 'teXsan Ver. 1.11'
_computing_structure_refinement 'teXsan Ver. 1.10'
_computing_structure_solution SHELXS97
_diffrn_detector_area_resol_mean 10.00
_diffrn_measured_fraction_theta_full 0.9893
_diffrn_measured_fraction_theta_max 0.9893
_diffrn_measurement_device_type 'Rigaku RAXIS-RAPID Imaging Plate'
_diffrn_measurement_method \w
_diffrn_radiation_type 'Mo K\a'
_diffrn_radiation_wavelength 0.7107
_diffrn_reflns_av_R_equivalents 0.026
_diffrn_reflns_limit_h_max 10
_diffrn_reflns_limit_h_min -10
_diffrn_reflns_limit_k_max 10
_diffrn_reflns_limit_k_min -10
_diffrn_reflns_limit_l_max 12
_diffrn_reflns_limit_l_min -12
_diffrn_reflns_number 5068
_diffrn_reflns_theta_full 27.45
_diffrn_reflns_theta_max 27.45
_exptl_absorpt_coefficient_mu 0.085
_exptl_absorpt_correction_T_max 0.967
_exptl_absorpt_correction_T_min 0.545
_exptl_absorpt_correction_type multi-scan
_exptl_absorpt_process_details '(Higashi, 1995)'
_exptl_crystal_colour colorless
_exptl_crystal_density_diffrn 1.217
_exptl_crystal_density_method 'not measured'
_exptl_crystal_description block
_exptl_crystal_size_max 0.500
_exptl_crystal_size_mid 0.500
_exptl_crystal_size_min 0.400
_refine_diff_density_max 0.29
_refine_diff_density_min -0.20
_refine_ls_abs_structure_Flack 0(1)
_refine_ls_extinction_method none
_refine_ls_goodness_of_fit_ref 2.159
_refine_ls_number_parameters 215
_refine_ls_number_reflns 1459
_refine_ls_R_factor_gt 0.0521
_refine_ls_shift/su_max 0.6830
_refine_ls_structure_factor_coef Fsqd
_refine_ls_weighting_details 'w = 1/[\s^2^(Fo^2^) + (0.05000(Max(Fo^2^,0) + 2Fc^2^)/3)^2^]'
_refine_ls_weighting_scheme calc
_refine_ls_wR_factor_ref 0.1256
_reflns_number_gt 1376
_reflns_number_total 1480
_reflns_threshold_expression F^2^>2.0\s(F^2^)
_cod_data_source_file ol050533isi20050311_063535.cif
_cod_data_source_block 6_
_cod_depositor_comments
;
The following automatic conversions were performed:
data name '_geom_hbond_site_distance_dh' replaced with
'_geom_hbond_distance_DH' as specified in the replacement file
'/home/antanas/src/cod-tools/trunk/data/replacement-values/replacement_tags.lst'.

data
name '_geom_hbond_site_distance_ha' replaced with
'_geom_hbond_distance_HA' as specified in the replacement file
'/home/antanas/src/cod-tools/trunk/data/replacement-values/replacement_tags.lst'.

data
name '_geom_hbond_site_distance_da' replaced with
'_geom_hbond_distance_DA' as specified in the replacement file
'/home/antanas/src/cod-tools/trunk/data/replacement-values/replacement_tags.lst'.

Automatic conversion script
Id: cif_correct_tags 5005 2017-03-03 11:38:54Z antanas 
;
_cod_original_cell_volume 606.4(2)
_cod_original_formula_sum 'C13 H18 O3 '
_cod_database_code 1506563

loop_
_symmetry_equiv_pos_as_xyz
x,y,z
-x,1/2+y,-z

loop_
_atom_site_label
_atom_site_type_symbol
_atom_site_fract_x
_atom_site_fract_y
_atom_site_fract_z
_atom_site_U_iso_or_equiv
_atom_site_adp_type
_atom_site_occupancy
_atom_site_calc_flag
O(1) O 0.0729(2) 0.8711 0.3531(1) 0.0548(3) Uani 1.00 d
O(2) O 0.1680(2) 0.6294 0.6338(1) 0.0562(3) Uani 1.00 d
O(3) O 0.4180(2) 0.5374(2) 0.5622(1) 0.0594(3) Uani 1.00 d
C(1) C 0.0117(2) 0.6996(3) 0.3583(1) 0.0449(3) Uani 1.00 d
C(2) C 0.1686(2) 0.5867(3) 0.3950(1) 0.0456(3) Uani 1.00 d
C(3) C 0.2740(2) 0.6428(2) 0.5296(2) 0.0465(4) Uani 1.00 d
C(4) C 0.2399(3) 0.6964(4) 0.7639(2) 0.0695(6) Uani 1.00 d
C(5) C 0.5780(3) 0.6211(4) 0.5762(3) 0.0713(6) Uani 1.00 d
C(6) C 0.2709(2) 0.5846(3) 0.2738(2) 0.0551(4) Uani 1.00 d
C(7) C 0.1666(3) 0.4973(4) 0.1511(2) 0.0653(5) Uani 1.00 d
C(8) C -0.0161(2) 0.5570(3) 0.1234(2) 0.0515(4) Uani 1.00 d
C(9) C -0.1184(3) 0.5138(3) -0.0003(2) 0.0624(5) Uani 1.00 d
C(10) C -0.2874(3) 0.5605(3) -0.0266(2) 0.0698(5) Uani 1.00 d
C(11) C -0.3611(2) 0.6555(3) 0.0700(2) 0.0672(5) Uani 1.00 d
C(12) C -0.2621(2) 0.6986(3) 0.1930(2) 0.0548(4) Uani 1.00 d
C(13) C -0.0907(2) 0.6501(3) 0.2209(1) 0.0471(3) Uani 1.00 d
H(1) H -0.059(2) 0.687(3) 0.423(2) 0.040(4) Uiso 1.00 calc
H(2) H -0.010(3) 0.937(3) 0.349(2) 0.061(6) Uiso 1.00 calc
H(3) H 0.131(2) 0.478(3) 0.403(2) 0.033(4) Uiso 1.00 calc
H(4) H 0.316(2) 0.757(3) 0.526(2) 0.039(4) Uiso 1.00 calc
H(5) H 0.282(4) 0.811(5) 0.751(3) 0.083(8) Uiso 1.00 calc
H(6) H 0.333(3) 0.632(4) 0.808(3) 0.077(7) Uiso 1.00 calc
H(7) H 0.145(4) 0.690(4) 0.825(3) 0.087(7) Uiso 1.00 calc
H(8) H 0.596(3) 0.670(4) 0.495(3) 0.092(9) Uiso 1.00 calc
H(9) H 0.655(5) 0.541(5) 0.600(4) 0.11(1) Uiso 1.00 calc
H(10) H 0.581(4) 0.706(5) 0.644(3) 0.0977 Uiso 1.00 calc
H(11) H 0.381(3) 0.528(3) 0.292(2) 0.064(6) Uiso 1.00 calc
H(12) H 0.302(3) 0.701(3) 0.248(2) 0.051(5) Uiso 1.00 calc
H(13) H 0.168(3) 0.376(5) 0.165(3) 0.081(7) Uiso 1.00 calc
H(14) H 0.212(3) 0.512(5) 0.067(3) 0.092(8) Uiso 1.00 calc
H(15) H -0.073(3) 0.441(4) -0.069(3) 0.084(7) Uiso 1.00 calc
H(16) H -0.350(3) 0.515(3) -0.111(2) 0.071(6) Uiso 1.00 calc
H(17) H -0.487(3) 0.700(4) 0.053(2) 0.078(7) Uiso 1.00 calc
H(18) H -0.316(3) 0.762(3) 0.254(2) 0.058(5) Uiso 1.00 calc

loop_
_atom_site_aniso_label
_atom_site_aniso_U_11
_atom_site_aniso_U_22
_atom_site_aniso_U_33
_atom_site_aniso_U_12
_atom_site_aniso_U_13
_atom_site_aniso_U_23
O(1) 0.0457(6) 0.0443(6) 0.0728(7) 0.0025(5) 0.0030(5) -0.0048(5)
O(2) 0.0583(6) 0.0634(8) 0.0465(5) -0.0113(6) 0.0060(4) -0.0060(5)
O(3) 0.0576(6) 0.0434(6) 0.0741(7) 0.0071(5) -0.0014(5) 0.0060(5)
C(1) 0.0407(6) 0.0509(7) 0.0445(6) -0.0035(6) 0.0110(5) -0.0043(6)
C(2) 0.0482(7) 0.0410(7) 0.0482(6) -0.0027(6) 0.0086(5) -0.0004(6)
C(3) 0.0460(7) 0.0383(7) 0.0549(7) -0.0031(6) 0.0062(5) 0.0011(6)
C(4) 0.074(1) 0.076(1) 0.0571(9) 0.001(1) 0.0022(8) -0.0175(9)
C(5) 0.0487(9) 0.074(1) 0.089(1) 0.0072(8) 0.0011(9) 0.006(1)
C(6) 0.0506(8) 0.0593(10) 0.0583(8) 0.0078(8) 0.0178(6) 0.0004(7)
C(7) 0.0681(10) 0.074(1) 0.0565(9) 0.0112(9) 0.0177(7) -0.0112(8)
C(8) 0.0631(8) 0.0492(9) 0.0438(6) -0.0057(7) 0.0136(5) -0.0007(6)
C(9) 0.085(1) 0.062(1) 0.0415(7) -0.0094(9) 0.0112(7) -0.0063(7)
C(10) 0.082(1) 0.078(1) 0.0443(8) -0.018(1) -0.0070(7) 0.0031(8)
C(11) 0.0573(9) 0.084(1) 0.0565(8) -0.0058(10) -0.0043(6) 0.0054(8)
C(12) 0.0499(7) 0.063(1) 0.0513(7) -0.0042(8) 0.0067(6) -0.0011(8)
C(13) 0.0509(7) 0.0478(8) 0.0433(6) -0.0080(7) 0.0094(5) 0.0005(6)

loop_
_atom_type_symbol
_atom_type_description
_atom_type_scat_dispersion_real
_atom_type_scat_dispersion_imag
_atom_type_scat_source
C C 0.003 0.002
;International Tables for Crystallography
(1992, Vol. C, Tables 4.2.6.8 and 6.1.1.1)
;
H H 0.000 0.000
;International Tables for Crystallography
(1992, Vol. C, Table 6.1.1.2)
;
O O 0.011 0.006
;International Tables for Crystallography
(1992, Vol. C, Tables 4.2.6.8 and 6.1.1.1)
;

loop_
_geom_angle_atom_site_label_1
_geom_angle_atom_site_label_2
_geom_angle_atom_site_label_3
_geom_angle
_geom_angle_publ_flag
C(3) O(2) C(4) 114.9(2) yes
C(3) O(3) C(5) 114.9(2) yes
O(1) C(1) C(2) 107.3(2) yes
O(1) C(1) C(13) 110.4(2) yes
C(2) C(1) C(13) 111.6(2) yes
C(1) C(2) C(3) 110.9(2) yes
C(1) C(2) C(6) 108.7(2) yes
C(3) C(2) C(6) 113.3(2) yes
O(2) C(3) O(3) 109.2(2) yes
O(2) C(3) C(2) 107.6(2) yes
O(3) C(3) C(2) 110.3(2) yes
C(2) C(6) C(7) 109.6(2) yes
C(6) C(7) C(8) 113.3(2) yes
C(7) C(8) C(9) 119.8(2) yes
C(7) C(8) C(13) 121.7(2) yes
C(9) C(8) C(13) 118.4(2) yes
C(8) C(9) C(10) 121.4(3) yes
C(9) C(10) C(11) 120.1(2) yes
C(10) C(11) C(12) 119.2(3) yes
C(11) C(12) C(13) 120.9(3) yes
C(1) C(13) C(8) 121.4(2) yes
C(1) C(13) C(12) 118.7(2) yes
C(8) C(13) C(12) 119.9(2) yes

loop_
_geom_bond_atom_site_label_1
_geom_bond_atom_site_label_2
_geom_bond_distance
_geom_bond_publ_flag
O(1) C(1) 1.445(3) yes
O(2) C(3) 1.414(3) yes
O(2) C(4) 1.424(3) yes
O(3) C(3) 1.408(3) yes
O(3) C(5) 1.413(4) yes
C(1) C(2) 1.526(3) yes
C(1) C(13) 1.522(3) yes
C(2) C(3) 1.524(3) yes
C(2) C(6) 1.529(3) yes
C(6) C(7) 1.524(4) yes
C(7) C(8) 1.502(4) yes
C(8) C(9) 1.402(4) yes
C(8) C(13) 1.401(3) yes
C(9) C(10) 1.370(5) yes
C(10) C(11) 1.400(5) yes
C(11) C(12) 1.384(4) yes
C(12) C(13) 1.392(4) yes

loop_
_geom_contact_atom_site_label_1
_geom_contact_atom_site_label_2
_geom_contact_distance
_geom_contact_site_symmetry_2
O(1) O(2) 2.805(2) 2_556
O(1) C(5) 3.378(4) 2_656
O(3) C(5) 3.569(4) 2_646

loop_
_geom_hbond_atom_site_label_D
_geom_hbond_atom_site_label_H
_geom_hbond_atom_site_label_A
_geom_hbond_site_symmetry_A
_geom_hbond_distance_DH
_geom_hbond_distance_HA
_geom_hbond_distance_DA
_geom_hbond_angle_DHA
_geom_hbond_publ_flag
O(1) H(2) O(2) 2_556 0.832 1.989 2.805 166.554 no

loop_
_geom_torsion_atom_site_label_1
_geom_torsion_atom_site_label_2
_geom_torsion_atom_site_label_3
_geom_torsion_atom_site_label_4
_geom_torsion
_geom_torsion_publ_flag
O(1) C(1) C(2) C(3) 56.4(2) yes
O(1) C(1) C(2) C(6) -68.8(2) yes
O(1) C(1) C(13) C(8) 98.3(3) yes
O(1) C(1) C(13) C(12) -82.0(3) yes
O(2) C(3) O(3) C(5) -120.6(2) yes
O(2) C(3) C(2) C(1) 60.9(2) yes
O(2) C(3) C(2) C(6) -176.5(2) yes
O(3) C(3) O(2) C(4) 67.6(3) yes
O(3) C(3) C(2) C(1) 179.9(2) yes
O(3) C(3) C(2) C(6) -57.5(3) yes
C(1) C(2) C(6) C(7) -66.5(3) yes
C(1) C(13) C(8) C(7) 1.8(4) yes
C(1) C(13) C(8) C(9) 179.2(2) yes
C(1) C(13) C(12) C(11) -179.5(3) yes
C(2) C(1) C(13) C(8) -20.9(3) yes
C(2) C(1) C(13) C(12) 158.9(2) yes
C(2) C(3) O(2) C(4) -172.8(2) yes
C(2) C(3) O(3) C(5) 121.4(2) yes
C(2) C(6) C(7) C(8) 46.8(3) yes
C(3) C(2) C(1) C(13) 177.5(2) yes
C(3) C(2) C(6) C(7) 169.7(2) yes
C(6) C(2) C(1) C(13) 52.2(3) yes
C(6) C(7) C(8) C(9) 167.6(2) yes
C(6) C(7) C(8) C(13) -15.0(4) yes
C(7) C(8) C(9) C(10) 177.4(3) yes
C(7) C(8) C(13) C(12) -178.0(3) yes
C(8) C(9) C(10) C(11) 0.9(5) yes
C(8) C(13) C(12) C(11) 0.3(4) yes
C(9) C(8) C(13) C(12) -0.6(4) yes
C(9) C(10) C(11) C(12) -1.2(5) yes
C(10) C(9) C(8) C(13) -0.1(4) yes
C(10) C(11) C(12) C(13) 0.6(5) yes
C(10) C(11) C(12) C(13) 0.6(5) yes

loop_
_cod_related_entry_id
_cod_related_entry_database
_cod_related_entry_code
1 ChemSpider 21200084
